data_2220396
loop_
_publ_author_name
'Li, Yu-Feng'
'Du, Lian-Cai'
'Jian, Fang-Fang'

_publ_section_title
;
 <i>N</i>'-[1-(4-Nitrophenyl)ethylidene]acetohydrazide
;
_journal_coeditor_code AT2663
_journal_issue 1
_journal_name_full 'Acta Crystallographica Section E'
_journal_page_first o74
_journal_paper_doi 10.1107/S1600536808040919
_journal_volume 65
_journal_year 2009
_chemical_formula_iupac 'C10 H11 N3 O3'
_chemical_formula_moiety 'C10 H11 N3 O3'
_chemical_formula_sum 'C10 H11 N3 O3'
_chemical_formula_weight 221.22
_chemical_name_systematic
;
<i>N</i>'-[1-(4-Nitrophenyl)ethylidene]acetohydrazide
;
_space_group_IT_number 2
_symmetry_cell_setting triclinic
_symmetry_space_group_name_Hall '-P 1'
_symmetry_space_group_name_H-M 'P -1'
_atom_sites_solution_hydrogens geom
_atom_sites_solution_primary direct
_atom_sites_solution_secondary difmap
_audit_creation_method SHELXL-97
_cell_angle_alpha 72.66(3)
_cell_angle_beta 77.37(3)
_cell_angle_gamma 75.59(3)
_cell_formula_units_Z 4
_cell_length_a 8.4453(17)
_cell_length_b 9.5438(19)
_cell_length_c 14.820(3)
_cell_measurement_reflns_used 1553
_cell_measurement_temperature 293(2)
_cell_measurement_theta_max 23.03
_cell_measurement_theta_min 2.92
_cell_volume 1090.8(4)
_computing_cell_refinement 'SAINT (Bruker, 1997)'
_computing_data_collection 'SMART (Bruker, 1997)'
_computing_data_reduction 'SAINT (Bruker, 1997)'
_computing_molecular_graphics 'SHELXTL (Sheldrick, 2008)'
_computing_publication_material 'SHELXTL (Sheldrick, 2008)'
_computing_structure_refinement 'SHELXL97 (Sheldrick, 2008)'
_computing_structure_solution 'SHELXS97 (Sheldrick, 2008)'
_diffrn_ambient_temperature 273(2)
_diffrn_measured_fraction_theta_full 0.991
_diffrn_measured_fraction_theta_max 0.991
_diffrn_measurement_device_type 'Bruker SMART CCD area-detector'
_diffrn_measurement_method '\f and \w'
_diffrn_radiation_monochromator graphite
_diffrn_radiation_source 'fine-focus sealed tube'
_diffrn_radiation_type MoK\a
_diffrn_radiation_wavelength 0.71073
_diffrn_reflns_av_R_equivalents 0.0267
_diffrn_reflns_av_sigmaI/netI 0.0410
_diffrn_reflns_limit_h_max 10
_diffrn_reflns_limit_h_min -10
_diffrn_reflns_limit_k_max 11
_diffrn_reflns_limit_k_min -8
_diffrn_reflns_limit_l_max 17
_diffrn_reflns_limit_l_min -17
_diffrn_reflns_number 6035
_diffrn_reflns_theta_full 25.50
_diffrn_reflns_theta_max 25.50
_diffrn_reflns_theta_min 2.28
_exptl_absorpt_coefficient_mu 0.102
_exptl_absorpt_correction_type none
_exptl_crystal_colour yellow
_exptl_crystal_density_diffrn 1.347
_exptl_crystal_density_method 'not measured'
_exptl_crystal_description block
_exptl_crystal_F_000 464
_exptl_crystal_size_max 0.25
_exptl_crystal_size_mid 0.20
_exptl_crystal_size_min 0.18
_refine_diff_density_max 0.215
_refine_diff_density_min -0.210
_refine_ls_extinction_method none
_refine_ls_goodness_of_fit_ref 1.041
_refine_ls_hydrogen_treatment mixed
_refine_ls_matrix_type full
_refine_ls_number_parameters 297
_refine_ls_number_reflns 4037
_refine_ls_number_restraints 0
_refine_ls_restrained_S_all 1.041
_refine_ls_R_factor_all 0.0822
_refine_ls_R_factor_gt 0.0516
_refine_ls_shift/su_max 0.000
_refine_ls_shift/su_mean 0.000
_refine_ls_structure_factor_coef Fsqd
_refine_ls_weighting_details 'calc w=1/[\s^2^(Fo^2^)+(0.0784P)^2^+0.1468P] where P=(Fo^2^+2Fc^2^)/3'
_refine_ls_weighting_scheme calc
_refine_ls_wR_factor_gt 0.1353
_refine_ls_wR_factor_ref 0.1585
_reflns_number_gt 2570
_reflns_number_total 4037
_reflns_threshold_expression I>2\s(I)
_cod_data_source_file at2663.cif
_cod_data_source_block I
_cod_original_cell_volume 1090.7(4)
_cod_database_code 2220396
_cod_database_fobs_code 2220396

loop_
_symmetry_equiv_pos_as_xyz
'x, y, z'
'-x, -y, -z'

loop_
_atom_site_type_symbol
_atom_site_label
_atom_site_fract_x
_atom_site_fract_y
_atom_site_fract_z
_atom_site_U_iso_or_equiv
_atom_site_adp_type
_atom_site_calc_flag
_atom_site_refinement_flags
_atom_site_occupancy
_atom_site_disorder_assembly
_atom_site_disorder_group
N N5 0.6357(2) 0.18317(19) 0.43057(12) 0.0478(4) Uani d . 1 . .
N N4 0.6040(2) 0.3087(2) 0.46328(13) 0.0517(5) Uani d . 1 . .
C C20 0.7190(3) -0.0804(3) 0.37732(16) 0.0553(6) Uani d . 1 . .
H H20A 0.7913 -0.0577 0.4076 0.066 Uiso calc R 1 . .
O O4 0.6882(2) 0.4455(2) 0.53613(14) 0.0762(6) Uani d . 1 . .
C C13 0.5290(2) 0.1642(2) 0.38741(14) 0.0463(5) Uani d . 1 . .
C C15 0.5727(3) 0.0223(2) 0.35793(14) 0.0458(5) Uani d . 1 . .
C C18 0.6510(3) -0.2475(3) 0.30826(16) 0.0540(6) Uani d . 1 . .
C C19 0.7587(3) -0.2144(3) 0.35260(17) 0.0585(6) Uani d . 1 . .
H H19A 0.8567 -0.2814 0.3657 0.070 Uiso calc R 1 . .
C C16 0.4685(3) -0.0151(3) 0.31179(16) 0.0574(6) Uani d . 1 . .
H H16A 0.3708 0.0516 0.2975 0.069 Uiso calc R 1 . .
N N6 0.6913(3) -0.3924(2) 0.28399(15) 0.0688(6) Uani d . 1 . .
C C12 0.7182(3) 0.3345(3) 0.50456(18) 0.0597(6) Uani d . 1 . .
O O6 0.5902(3) -0.4215(2) 0.24812(16) 0.0985(7) Uani d . 1 . .
O O5 0.8220(3) -0.4769(2) 0.30177(14) 0.0845(6) Uani d . 1 . .
C C14 0.3713(3) 0.2712(3) 0.36615(19) 0.0659(7) Uani d . 1 . .
H H14A 0.3614 0.3568 0.3898 0.099 Uiso calc R 1 . .
H H14B 0.2794 0.2229 0.3967 0.099 Uiso calc R 1 . .
H H14C 0.3719 0.3028 0.2982 0.099 Uiso calc R 1 . .
C C17 0.5074(3) -0.1501(3) 0.28661(17) 0.0629(6) Uani d . 1 . .
H H17A 0.4370 -0.1738 0.2556 0.076 Uiso calc R 1 . .
N N2 0.3467(2) 0.3952(2) 0.09154(13) 0.0517(5) Uani d . 1 . .
O O1 -0.0396(2) 0.6256(2) 0.07168(13) 0.0729(5) Uani d . 1 . .
N N1 0.1929(2) 0.4531(2) 0.06573(15) 0.0559(5) Uani d . 1 . .
C C10 0.6576(3) 0.3176(2) 0.14039(15) 0.0505(5) Uani d . 1 . .
H H10A 0.5893 0.4061 0.1507 0.061 Uiso calc R 1 . .
C C3 0.4436(3) 0.2916(2) 0.05675(15) 0.0497(5) Uani d . 1 . .
C C8 0.9053(3) 0.1382(3) 0.15882(16) 0.0537(6) Uani d . 1 . .
C C5 0.6075(3) 0.2378(2) 0.09008(15) 0.0468(5) Uani d . 1 . .
C C6 0.7135(3) 0.1075(3) 0.07434(17) 0.0601(6) Uani d . 1 . .
H H6A 0.6834 0.0534 0.0402 0.072 Uiso calc R 1 . .
C C9 0.8052(3) 0.2683(2) 0.17494(16) 0.0532(6) Uani d . 1 . .
H H9A 0.8369 0.3222 0.2087 0.064 Uiso calc R 1 . .
C C7 0.8626(3) 0.0568(3) 0.10851(18) 0.0640(7) Uani d . 1 . .
H H7A 0.9327 -0.0307 0.0977 0.077 Uiso calc R 1 . .
C C2 0.0951(3) 0.5678(3) 0.09904(17) 0.0555(6) Uani d . 1 . .
N N3 1.0610(3) 0.0837(3) 0.19712(18) 0.0759(6) Uani d . 1 . .
C C1 0.1551(3) 0.6207(3) 0.16819(19) 0.0722(7) Uani d . 1 . .
H H1B 0.0741 0.7025 0.1856 0.108 Uiso calc R 1 . .
H H1C 0.2574 0.6534 0.1390 0.108 Uiso calc R 1 . .
H H1D 0.1724 0.5402 0.2244 0.108 Uiso calc R 1 . .
C C4 0.4032(3) 0.2229(3) -0.0121(2) 0.0814(9) Uani d . 1 . .
H H4B 0.2938 0.2695 -0.0264 0.122 Uiso calc R 1 . .
H H4C 0.4084 0.1176 0.0160 0.122 Uiso calc R 1 . .
H H4D 0.4816 0.2376 -0.0701 0.122 Uiso calc R 1 . .
O O3 1.0875(3) 0.1457(3) 0.2518(2) 0.1159(9) Uani d . 1 . .
O O2 1.1593(3) -0.0208(3) 0.1728(2) 0.1231(10) Uani d . 1 . .
C C11 0.8785(3) 0.2256(3) 0.5105(3) 0.0922(10) Uani d . 1 . .
H H11A 0.9474 0.2574 0.5410 0.138 Uiso calc R 1 . .
H H11B 0.9331 0.2208 0.4471 0.138 Uiso calc R 1 . .
H H11C 0.8582 0.1285 0.5470 0.138 Uiso calc R 1 . .
H H4A 0.513(3) 0.378(3) 0.4600(17) 0.071(8) Uiso d . 1 . .
H H1A 0.162(3) 0.426(3) 0.0248(17) 0.054(7) Uiso d . 1 . .

loop_
_atom_site_aniso_label
_atom_site_aniso_U_11
_atom_site_aniso_U_22
_atom_site_aniso_U_33
_atom_site_aniso_U_12
_atom_site_aniso_U_13
_atom_site_aniso_U_23
N5 0.0487(10) 0.0441(10) 0.0552(10) -0.0028(8) -0.0128(8) -0.0215(8)
N4 0.0477(11) 0.0475(11) 0.0665(12) 0.0030(9) -0.0180(9) -0.0281(9)
C20 0.0533(13) 0.0543(14) 0.0685(15) -0.0050(11) -0.0214(11) -0.0269(12)
O4 0.0687(11) 0.0712(12) 0.1096(14) 0.0064(9) -0.0348(10) -0.0562(11)
C13 0.0445(11) 0.0492(13) 0.0455(11) -0.0056(10) -0.0105(9) -0.0132(10)
C15 0.0492(12) 0.0451(12) 0.0441(11) -0.0079(10) -0.0100(9) -0.0122(9)
C18 0.0669(15) 0.0476(13) 0.0536(13) -0.0128(11) -0.0091(11) -0.0209(10)
C19 0.0583(14) 0.0495(14) 0.0731(15) -0.0017(11) -0.0171(12) -0.0262(12)
C16 0.0570(13) 0.0577(14) 0.0645(14) -0.0059(11) -0.0239(11) -0.0204(12)
N6 0.0906(17) 0.0570(14) 0.0680(13) -0.0219(13) -0.0070(12) -0.0275(11)
C12 0.0513(13) 0.0621(15) 0.0749(16) 0.0020(11) -0.0226(12) -0.0328(13)
O6 0.1239(17) 0.0867(15) 0.1170(17) -0.0298(13) -0.0324(14) -0.0567(13)
O5 0.0999(16) 0.0583(12) 0.0976(15) -0.0030(11) -0.0112(12) -0.0367(11)
C14 0.0587(15) 0.0656(16) 0.0808(17) 0.0078(12) -0.0275(13) -0.0345(13)
C17 0.0732(16) 0.0644(16) 0.0653(15) -0.0189(13) -0.0224(13) -0.0250(13)
N2 0.0469(10) 0.0518(11) 0.0593(11) -0.0039(9) -0.0174(9) -0.0169(9)
O1 0.0565(10) 0.0775(12) 0.0890(12) 0.0072(9) -0.0307(9) -0.0306(10)
N1 0.0523(11) 0.0576(12) 0.0642(12) -0.0025(9) -0.0227(10) -0.0222(10)
C10 0.0500(13) 0.0439(12) 0.0622(13) -0.0045(10) -0.0143(10) -0.0204(10)
C3 0.0524(13) 0.0453(13) 0.0557(13) -0.0062(10) -0.0169(10) -0.0164(10)
C8 0.0481(12) 0.0546(14) 0.0582(13) -0.0047(11) -0.0146(10) -0.0141(11)
C5 0.0485(12) 0.0460(12) 0.0483(12) -0.0071(10) -0.0115(9) -0.0148(10)
C6 0.0635(15) 0.0550(14) 0.0718(15) 0.0016(12) -0.0231(12) -0.0330(12)
C9 0.0518(13) 0.0522(14) 0.0634(14) -0.0092(11) -0.0140(11) -0.0237(11)
C7 0.0594(15) 0.0549(15) 0.0794(17) 0.0070(12) -0.0170(12) -0.0305(13)
C2 0.0506(13) 0.0542(14) 0.0624(14) -0.0043(11) -0.0173(11) -0.0148(11)
N3 0.0552(13) 0.0743(16) 0.1008(18) 0.0038(12) -0.0305(12) -0.0271(13)
C1 0.0635(15) 0.0743(18) 0.0880(19) 0.0043(13) -0.0270(14) -0.0383(15)
C4 0.0746(18) 0.087(2) 0.105(2) 0.0091(15) -0.0418(16) -0.0579(18)
O3 0.0844(15) 0.132(2) 0.159(2) 0.0139(14) -0.0718(15) -0.0699(18)
O2 0.0765(14) 0.1116(19) 0.196(3) 0.0364(14) -0.0630(16) -0.0769(19)
C11 0.0635(17) 0.089(2) 0.148(3) 0.0211(15) -0.0522(18) -0.070(2)

loop_
_atom_type_symbol
_atom_type_description
_atom_type_scat_dispersion_real
_atom_type_scat_dispersion_imag
_atom_type_scat_source
C C 0.0033 0.0016 'International Tables Vol C Tables 4.2.6.8 and 6.1.1.4'
H H 0.0000 0.0000 'International Tables Vol C Tables 4.2.6.8 and 6.1.1.4'
N N 0.0061 0.0033 'International Tables Vol C Tables 4.2.6.8 and 6.1.1.4'
O O 0.0106 0.0060 'International Tables Vol C Tables 4.2.6.8 and 6.1.1.4'

loop_
_geom_angle_atom_site_label_1
_geom_angle_atom_site_label_2
_geom_angle_atom_site_label_3
_geom_angle_site_symmetry_1
_geom_angle_site_symmetry_3
_geom_angle
_geom_angle_publ_flag
C13 N5 N4 . . 119.06(18) ?
C12 N4 N5 . . 119.98(19) ?
C12 N4 H4A . . 114.2(17) ?
N5 N4 H4A . . 125.8(17) ?
C19 C20 C15 . . 121.5(2) ?
C19 C20 H20A . . 119.2 ?
C15 C20 H20A . . 119.2 ?
N5 C13 C15 . . 114.65(18) ?
N5 C13 C14 . . 125.5(2) ?
C15 C13 C14 . . 119.81(19) ?
C16 C15 C20 . . 117.6(2) ?
C16 C15 C13 . . 121.3(2) ?
C20 C15 C13 . . 121.07(18) ?
C17 C18 C19 . . 121.9(2) ?
C17 C18 N6 . . 119.2(2) ?
C19 C18 N6 . . 118.9(2) ?
C18 C19 C20 . . 118.9(2) ?
C18 C19 H19A . . 120.6 ?
C20 C19 H19A . . 120.6 ?
C17 C16 C15 . . 121.3(2) ?
C17 C16 H16A . . 119.4 ?
C15 C16 H16A . . 119.4 ?
O6 N6 O5 . . 123.9(2) ?
O6 N6 C18 . . 117.5(2) ?
O5 N6 C18 . . 118.5(2) ?
O4 C12 N4 . . 120.0(2) ?
O4 C12 C11 . . 121.8(2) ?
N4 C12 C11 . . 118.2(2) ?
C13 C14 H14A . . 109.5 ?
C13 C14 H14B . . 109.5 ?
H14A C14 H14B . . 109.5 ?
C13 C14 H14C . . 109.5 ?
H14A C14 H14C . . 109.5 ?
H14B C14 H14C . . 109.5 ?
C18 C17 C16 . . 118.8(2) ?
C18 C17 H17A . . 120.6 ?
C16 C17 H17A . . 120.6 ?
C3 N2 N1 . . 120.00(19) ?
C2 N1 N2 . . 119.4(2) ?
C2 N1 H1A . . 118.7(16) ?
N2 N1 H1A . . 121.5(16) ?
C9 C10 C5 . . 121.4(2) ?
C9 C10 H10A . . 119.3 ?
C5 C10 H10A . . 119.3 ?
N2 C3 C5 . . 115.09(19) ?
N2 C3 C4 . . 125.2(2) ?
C5 C3 C4 . . 119.7(2) ?
C9 C8 C7 . . 122.0(2) ?
C9 C8 N3 . . 118.9(2) ?
C7 C8 N3 . . 119.1(2) ?
C6 C5 C10 . . 117.9(2) ?
C6 C5 C3 . . 122.1(2) ?
C10 C5 C3 . . 120.00(19) ?
C7 C6 C5 . . 121.2(2) ?
C7 C6 H6A . . 119.4 ?
C5 C6 H6A . . 119.4 ?
C8 C9 C10 . . 118.8(2) ?
C8 C9 H9A . . 120.6 ?
C10 C9 H9A . . 120.6 ?
C8 C7 C6 . . 118.7(2) ?
C8 C7 H7A . . 120.7 ?
C6 C7 H7A . . 120.7 ?
O1 C2 N1 . . 119.6(2) ?
O1 C2 C1 . . 122.2(2) ?
N1 C2 C1 . . 118.3(2) ?
O2 N3 O3 . . 122.8(2) ?
O2 N3 C8 . . 118.8(2) ?
O3 N3 C8 . . 118.4(2) ?
C2 C1 H1B . . 109.5 ?
C2 C1 H1C . . 109.5 ?
H1B C1 H1C . . 109.5 ?
C2 C1 H1D . . 109.5 ?
H1B C1 H1D . . 109.5 ?
H1C C1 H1D . . 109.5 ?
C3 C4 H4B . . 109.5 ?
C3 C4 H4C . . 109.5 ?
H4B C4 H4C . . 109.5 ?
C3 C4 H4D . . 109.5 ?
H4B C4 H4D . . 109.5 ?
H4C C4 H4D . . 109.5 ?
C12 C11 H11A . . 109.5 ?
C12 C11 H11B . . 109.5 ?
H11A C11 H11B . . 109.5 ?
C12 C11 H11C . . 109.5 ?
H11A C11 H11C . . 109.5 ?
H11B C11 H11C . . 109.5 ?

loop_
_geom_bond_atom_site_label_1
_geom_bond_atom_site_label_2
_geom_bond_site_symmetry_2
_geom_bond_distance
_geom_bond_publ_flag
N5 C13 . 1.287(3) ?
N5 N4 . 1.368(2) ?
N4 C12 . 1.353(3) ?
N4 H4A . 0.88(3) ?
C20 C19 . 1.376(3) ?
C20 C15 . 1.398(3) ?
C20 H20A . 0.9300 ?
O4 C12 . 1.231(3) ?
C13 C15 . 1.481(3) ?
C13 C14 . 1.493(3) ?
C15 C16 . 1.391(3) ?
C18 C17 . 1.367(3) ?
C18 C19 . 1.374(3) ?
C18 N6 . 1.472(3) ?
C19 H19A . 0.9300 ?
C16 C17 . 1.389(3) ?
C16 H16A . 0.9300 ?
N6 O6 . 1.222(3) ?
N6 O5 . 1.223(3) ?
C12 C11 . 1.489(3) ?
C14 H14A . 0.9600 ?
C14 H14B . 0.9600 ?
C14 H14C . 0.9600 ?
C17 H17A . 0.9300 ?
N2 C3 . 1.277(3) ?
N2 N1 . 1.368(3) ?
O1 C2 . 1.232(3) ?
N1 C2 . 1.349(3) ?
N1 H1A . 0.83(2) ?
C10 C9 . 1.372(3) ?
C10 C5 . 1.397(3) ?
C10 H10A . 0.9300 ?
C3 C5 . 1.489(3) ?
C3 C4 . 1.500(3) ?
C8 C9 . 1.371(3) ?
C8 C7 . 1.376(3) ?
C8 N3 . 1.460(3) ?
C5 C6 . 1.389(3) ?
C6 C7 . 1.380(3) ?
C6 H6A . 0.9300 ?
C9 H9A . 0.9300 ?
C7 H7A . 0.9300 ?
C2 C1 . 1.492(3) ?
N3 O2 . 1.218(3) ?
N3 O3 . 1.219(3) ?
C1 H1B . 0.9600 ?
C1 H1C . 0.9600 ?
C1 H1D . 0.9600 ?
C4 H4B . 0.9600 ?
C4 H4C . 0.9600 ?
C4 H4D . 0.9600 ?
C11 H11A . 0.9600 ?
C11 H11B . 0.9600 ?
C11 H11C . 0.9600 ?

loop_
_geom_hbond_atom_site_label_D
_geom_hbond_atom_site_label_H
_geom_hbond_atom_site_label_A
_geom_hbond_site_symmetry_A
_geom_hbond_distance_DH
_geom_hbond_distance_HA
_geom_hbond_distance_DA
_geom_hbond_angle_DHA
_geom_hbond_publ_flag
N1 H1A O1 2_565 0.84(3) 2.16(3) 2.989(3) 170(2) yes
N4 H4A O4 2_666 0.88(3) 2.08(3) 2.952(3) 172(2) yes
C4 H4B N1 . 0.96 2.42 2.826(3) 105 yes
C4 H4B O1 2_565 0.96 2.28 3.243(3) 175 yes
C10 H10A O6 1_565 0.93 2.49 3.216(3) 135 yes
C14 H14A N4 . 0.96 2.41 2.821(3) 105 yes
C14 H14A O4 2_666 0.96 2.36 3.317(3) 173 yes
C16 H16A O3 1_455 0.93 2.50 3.388(4) 159 yes
C20 H20A N5 . 0.93 2.43 2.740(3) 100 yes
